data_8103295
loop_
_publ_author_name
'Xiu-Ju Yin'
'Miao Ou-Yang'

_publ_section_title
;
 Crystal structure of
 diaquabis{4-[(2-pyridylmethylidene)amino]benzenesulfonato-k2N,N']copper(II)
 dihydrate, Cu(C12H9N2O3S)2(H2O)2 &#x00B7; 2H2O
;
_journal_issue 1
_journal_name_full 'Zeitschrift f\"ur Kristallographie - New Crystal Structures'
_journal_page_first 66
_journal_volume 227
_journal_year 2012
_chemical_formula_moiety 'C24 H22 Cu N4 O8 S2, 2(H2O)'
_chemical_formula_sum 'C24 H26 Cu N4 O10 S2'
_chemical_formula_weight 658.15
_space_group_IT_number 2
_symmetry_cell_setting triclinic
_symmetry_space_group_name_Hall '-P 1'
_symmetry_space_group_name_H-M 'P -1'
_atom_sites_solution_hydrogens geom
_atom_sites_solution_primary direct
_atom_sites_solution_secondary difmap
_audit_creation_method SHELXL-97
_cell_angle_alpha 98.669(2)
_cell_angle_beta 104.433(2)
_cell_angle_gamma 104.770(2)
_cell_formula_units_Z 2
_cell_length_a 9.5382(15)
_cell_length_b 11.2574(18)
_cell_length_c 14.446(2)
_cell_measurement_reflns_used 4857
_cell_measurement_temperature 296(2)
_cell_measurement_theta_max 25.01
_cell_measurement_theta_min 1.92
_cell_volume 1414.0(4)
_computing_cell_refinement 'Bruker SMART'
_computing_data_collection 'Bruker SMART'
_computing_data_reduction 'Bruker SAINT'
_computing_molecular_graphics 'Bruker SHELXTL'
_computing_publication_material 'Bruker SHELXTL'
_computing_structure_refinement 'SHELXL-97 (Sheldrick, 1997)'
_computing_structure_solution 'SHELXS-97 (Sheldrick, 1990)'
_diffrn_ambient_temperature 293(2)
_diffrn_measured_fraction_theta_full 0.972
_diffrn_measured_fraction_theta_max 0.972
_diffrn_measurement_device_type 'Bruker SMART CCD'
_diffrn_measurement_method 'phi and omega scans'
_diffrn_radiation_monochromator graphite
_diffrn_radiation_source 'fine-focus sealed tube'
_diffrn_radiation_type MoK\a
_diffrn_radiation_wavelength 0.71073
_diffrn_reflns_av_R_equivalents 0.0373
_diffrn_reflns_av_sigmaI/netI 0.0408
_diffrn_reflns_limit_h_max 11
_diffrn_reflns_limit_h_min -11
_diffrn_reflns_limit_k_max 13
_diffrn_reflns_limit_k_min -13
_diffrn_reflns_limit_l_max 17
_diffrn_reflns_limit_l_min -16
_diffrn_reflns_number 8552
_diffrn_reflns_theta_full 25.01
_diffrn_reflns_theta_max 25.01
_diffrn_reflns_theta_min 1.92
_exptl_absorpt_coefficient_mu 0.982
_exptl_absorpt_correction_type none
_exptl_crystal_colour blue
_exptl_crystal_density_diffrn 1.546
_exptl_crystal_density_method 'not measured'
_exptl_crystal_description block
_exptl_crystal_F_000 678
_exptl_crystal_size_max 0.36
_exptl_crystal_size_mid 0.33
_exptl_crystal_size_min 0.28
_refine_diff_density_max 0.498
_refine_diff_density_min -0.280
_refine_diff_density_rms 0.049
_refine_ls_extinction_method none
_refine_ls_goodness_of_fit_ref 1.041
_refine_ls_hydrogen_treatment constr
_refine_ls_matrix_type full
_refine_ls_number_parameters 370
_refine_ls_number_reflns 4624
_refine_ls_number_restraints 0
_refine_ls_restrained_S_all 1.041
_refine_ls_R_factor_all 0.0411
_refine_ls_R_factor_gt 0.0341
_refine_ls_shift/su_max 0.001
_refine_ls_shift/su_mean 0.000
_refine_ls_structure_factor_coef Fsqd
_refine_ls_weighting_details 'calc w=1/[\s^2^(Fo^2^)+(0.0574P)^2^+0.0000P] where P=(Fo^2^+2Fc^2^)/3'
_refine_ls_weighting_scheme calc
_refine_ls_wR_factor_gt 0.0965
_refine_ls_wR_factor_ref 0.0986
_reflns_number_gt 3736
_reflns_number_total 4857
_reflns_threshold_expression >2sigma(I)
_cod_data_source_file 1267-3633.cff
_cod_data_source_block cu
_cod_original_cell_volume 1414.1(4)
_cod_original_sg_symbol_H-M 'P-1   '
_cod_database_code 8103295

loop_
_symmetry_equiv_pos_as_xyz
'x, y, z'
'-x, -y, -z'

loop_
_atom_site_label
_atom_site_type_symbol
_atom_site_fract_x
_atom_site_fract_y
_atom_site_fract_z
_atom_site_U_iso_or_equiv
_atom_site_adp_type
_atom_site_occupancy
_atom_site_symmetry_multiplicity
_atom_site_calc_flag
_atom_site_refinement_flags
Cu1 Cu 0.83030(3) 0.70648(3) 0.73631(2) 0.04163(12) Uani 1 1 d .
S1 S 0.28270(8) 0.74376(7) 1.05136(5) 0.05229(19) Uani 1 1 d .
S2 S 0.83275(9) 1.25964(7) 0.52664(6) 0.0561(2) Uani 1 1 d .
C1 C 1.1153(3) 0.8929(3) 0.7381(2) 0.0577(7) Uani 1 1 d .
H1 H 1.1278 0.8257 0.6984 0.069 Uiso 1 1 calc R
C2 C 1.2196(4) 1.0104(3) 0.7590(2) 0.0723(9) Uani 1 1 d .
H2 H 1.3022 1.0220 0.7344 0.087 Uiso 1 1 calc R
C3 C 1.2015(4) 1.1091(3) 0.8156(3) 0.0779(10) Uani 1 1 d .
H3 H 1.2698 1.1895 0.8287 0.093 Uiso 1 1 calc R
C4 C 1.0803(4) 1.0895(3) 0.8538(2) 0.0722(9) Uani 1 1 d .
H4 H 1.0667 1.1559 0.8936 0.087 Uiso 1 1 calc R
C5 C 0.9802(3) 0.9694(2) 0.8316(2) 0.0524(7) Uani 1 1 d .
C6 C 0.8527(3) 0.9409(3) 0.8730(2) 0.0573(7) Uani 1 1 d .
H6 H 0.8326 1.0059 0.9102 0.069 Uiso 1 1 calc R
C7 C 0.6433(3) 0.8029(2) 0.8959(2) 0.0502(7) Uani 1 1 d .
C8 C 0.5477(3) 0.8766(3) 0.8905(2) 0.0591(8) Uani 1 1 d .
H8 H 0.5610 0.9423 0.8583 0.071 Uiso 1 1 calc R
C9 C 0.4316(3) 0.8526(3) 0.9333(2) 0.0573(7) Uani 1 1 d .
H9 H 0.3669 0.9022 0.9296 0.069 Uiso 1 1 calc R
C10 C 0.4115(3) 0.7563(2) 0.98107(18) 0.0468(6) Uani 1 1 d .
C11 C 0.5016(3) 0.6770(3) 0.9814(2) 0.0551(7) Uani 1 1 d .
H11 H 0.4851 0.6091 1.0112 0.066 Uiso 1 1 calc R
C12 C 0.6162(3) 0.6991(3) 0.9375(2) 0.0559(7) Uani 1 1 d .
H12 H 0.6748 0.6447 0.9358 0.067 Uiso 1 1 calc R
C13 C 0.6328(3) 0.4529(2) 0.7391(2) 0.0488(6) Uani 1 1 d .
H13 H 0.7202 0.4407 0.7769 0.059 Uiso 1 1 calc R
C14 C 0.4956(3) 0.3618(3) 0.7198(2) 0.0620(8) Uani 1 1 d .
H14 H 0.4906 0.2892 0.7438 0.074 Uiso 1 1 calc R
C15 C 0.3679(4) 0.3792(3) 0.6654(3) 0.0860(11) Uani 1 1 d .
H15 H 0.2740 0.3187 0.6514 0.103 Uiso 1 1 calc R
C16 C 0.3790(4) 0.4887(3) 0.6308(3) 0.0921(13) Uani 1 1 d .
H16 H 0.2924 0.5032 0.5943 0.110 Uiso 1 1 calc R
C17 C 0.5181(3) 0.5743(3) 0.6508(2) 0.0590(8) Uani 1 1 d .
C18 C 0.5426(3) 0.6905(3) 0.6169(2) 0.0679(9) Uani 1 1 d .
H18 H 0.4611 0.7093 0.5781 0.081 Uiso 1 1 calc R
C19 C 0.7046(3) 0.8834(2) 0.61053(19) 0.0459(6) Uani 1 1 d .
C20 C 0.7976(4) 0.9045(3) 0.5514(2) 0.0689(9) Uani 1 1 d .
H20 H 0.8376 0.8422 0.5297 0.083 Uiso 1 1 calc R
C21 C 0.8304(4) 1.0183(3) 0.5249(2) 0.0691(9) Uani 1 1 d .
H21 H 0.8882 1.0308 0.4820 0.083 Uiso 1 1 calc R
C22 C 0.7794(3) 1.1138(2) 0.56059(19) 0.0446(6) Uani 1 1 d .
C23 C 0.6888(4) 1.0931(3) 0.6197(2) 0.0642(8) Uani 1 1 d .
H23 H 0.6527 1.1568 0.6439 0.077 Uiso 1 1 calc R
C24 C 0.6503(4) 0.9767(3) 0.6439(2) 0.0662(9) Uani 1 1 d .
H24 H 0.5869 0.9624 0.6832 0.079 Uiso 1 1 calc R
N1 N 0.9962(2) 0.87231(19) 0.77313(15) 0.0452(5) Uani 1 1 d .
N2 N 0.7702(3) 0.8281(2) 0.85805(16) 0.0502(5) Uani 1 1 d .
N3 N 0.6454(2) 0.55765(18) 0.70586(14) 0.0416(5) Uani 1 1 d .
N4 N 0.6761(2) 0.76646(19) 0.64065(16) 0.0470(5) Uani 1 1 d .
O6 O 0.9598(2) 0.63155(17) 0.82391(14) 0.0586(5) Uani 1 1 d .
H6A H 1.0132 0.6853 0.8737 0.088 Uiso 1 1 d R
H6B H 1.0086 0.5894 0.7985 0.088 Uiso 1 1 d R
O7 O 0.8936(3) 0.61101(17) 0.60452(15) 0.0697(6) Uani 1 1 d .
H7A H 0.9297 0.6345 0.5598 0.105 Uiso 1 1 d R
H7 H 0.8702 0.5345 0.5998 0.105 Uiso 1 1 d R
O8 O 0.3675(2) 0.82761(19) 1.14598(13) 0.0631(5) Uani 1 1 d .
O9 O 0.1577(2) 0.7848(2) 0.99928(14) 0.0651(5) Uani 1 1 d .
O10 O 0.2353(3) 0.61270(19) 1.05676(17) 0.0727(6) Uani 1 1 d .
O11 O 0.7713(3) 1.34414(18) 0.57807(16) 0.0724(6) Uani 1 1 d .
O12 O 0.9948(3) 1.2985(2) 0.5517(3) 0.1137(10) Uani 1 1 d .
O13 O 0.7626(3) 1.2329(2) 0.42181(16) 0.0880(8) Uani 1 1 d .
O1W O 0.0914(3) 0.3845(2) 0.9264(2) 0.1026(9) Uani 1 1 d .
H1WB H 0.0672 0.3982 0.8691 0.154 Uiso 1 1 d R
H1WA H 0.1436 0.4544 0.9666 0.154 Uiso 1 1 d R
O2W O 0.0982(4) 0.4741(3) 0.7618(2) 0.1353(12) Uani 1 1 d .
H2WA H 0.1369 0.5303 0.7344 0.203 Uiso 1 1 d R
H2WB H 0.0422 0.4088 0.7176 0.203 Uiso 1 1 d R

loop_
_atom_site_aniso_label
_atom_site_aniso_U_11
_atom_site_aniso_U_22
_atom_site_aniso_U_33
_atom_site_aniso_U_23
_atom_site_aniso_U_13
_atom_site_aniso_U_12
Cu1 0.0421(2) 0.03421(18) 0.0482(2) 0.01363(14) 0.01238(14) 0.00978(14)
S1 0.0528(4) 0.0520(4) 0.0515(4) 0.0129(3) 0.0199(3) 0.0102(3)
S2 0.0639(5) 0.0486(4) 0.0768(5) 0.0338(4) 0.0369(4) 0.0265(4)
C1 0.0531(17) 0.0577(17) 0.0624(19) 0.0116(15) 0.0269(15) 0.0092(14)
C2 0.0558(19) 0.080(2) 0.074(2) 0.0219(19) 0.0277(17) -0.0018(17)
C3 0.077(2) 0.0545(19) 0.080(2) 0.0093(18) 0.0248(19) -0.0146(17)
C4 0.086(2) 0.0434(16) 0.073(2) 0.0025(16) 0.0261(19) 0.0000(16)
C5 0.0554(17) 0.0431(15) 0.0542(17) 0.0066(13) 0.0179(14) 0.0087(13)
C6 0.0652(19) 0.0453(16) 0.0624(18) 0.0022(14) 0.0276(15) 0.0165(14)
C7 0.0552(16) 0.0469(15) 0.0503(16) 0.0095(13) 0.0203(13) 0.0153(13)
C8 0.073(2) 0.0586(18) 0.0672(19) 0.0326(16) 0.0362(16) 0.0309(16)
C9 0.0646(18) 0.0596(18) 0.0649(18) 0.0292(15) 0.0283(15) 0.0312(15)
C10 0.0505(15) 0.0456(15) 0.0435(15) 0.0116(12) 0.0139(12) 0.0128(12)
C11 0.0663(19) 0.0433(15) 0.0647(18) 0.0213(14) 0.0270(15) 0.0199(14)
C12 0.0636(18) 0.0464(16) 0.0670(19) 0.0171(15) 0.0274(16) 0.0229(14)
C13 0.0513(16) 0.0423(14) 0.0572(17) 0.0196(13) 0.0186(13) 0.0147(13)
C14 0.064(2) 0.0441(16) 0.079(2) 0.0263(15) 0.0243(17) 0.0084(14)
C15 0.0504(19) 0.068(2) 0.120(3) 0.040(2) 0.008(2) -0.0081(16)
C16 0.0467(19) 0.081(2) 0.130(3) 0.057(2) -0.0057(19) 0.0003(17)
C17 0.0469(16) 0.0502(16) 0.074(2) 0.0269(15) 0.0063(15) 0.0084(13)
C18 0.0523(18) 0.0623(18) 0.085(2) 0.0396(17) 0.0019(16) 0.0160(16)
C19 0.0520(15) 0.0405(14) 0.0490(15) 0.0198(12) 0.0130(13) 0.0172(12)
C20 0.108(3) 0.0496(17) 0.083(2) 0.0322(17) 0.058(2) 0.0431(18)
C21 0.099(3) 0.0606(19) 0.082(2) 0.0374(17) 0.060(2) 0.0401(18)
C22 0.0483(15) 0.0420(14) 0.0520(15) 0.0214(12) 0.0193(12) 0.0182(12)
C23 0.087(2) 0.0523(17) 0.088(2) 0.0364(17) 0.0547(19) 0.0417(16)
C24 0.078(2) 0.0627(19) 0.091(2) 0.0422(18) 0.0530(19) 0.0355(17)
N1 0.0455(12) 0.0401(11) 0.0472(13) 0.0098(10) 0.0137(10) 0.0087(10)
N2 0.0569(14) 0.0460(13) 0.0545(14) 0.0137(11) 0.0266(12) 0.0164(11)
N3 0.0449(12) 0.0349(11) 0.0440(12) 0.0125(9) 0.0114(10) 0.0108(9)
N4 0.0516(14) 0.0390(11) 0.0516(13) 0.0182(10) 0.0138(11) 0.0128(11)
O6 0.0546(11) 0.0512(11) 0.0659(12) 0.0152(10) 0.0067(10) 0.0194(9)
O7 0.1053(17) 0.0425(11) 0.0745(14) 0.0157(10) 0.0515(13) 0.0198(11)
O8 0.0717(13) 0.0651(13) 0.0478(11) 0.0082(10) 0.0187(10) 0.0151(11)
O9 0.0513(11) 0.0818(14) 0.0643(13) 0.0140(11) 0.0183(10) 0.0248(11)
O10 0.0847(16) 0.0543(12) 0.0803(15) 0.0218(11) 0.0392(13) 0.0055(11)
O11 0.1121(18) 0.0443(11) 0.0803(15) 0.0224(11) 0.0533(14) 0.0288(11)
O12 0.0594(15) 0.0889(18) 0.211(3) 0.087(2) 0.0436(18) 0.0200(13)
O13 0.153(2) 0.0856(16) 0.0666(15) 0.0436(13) 0.0564(16) 0.0682(17)
O1W 0.107(2) 0.0736(16) 0.120(2) 0.0110(16) 0.0334(18) 0.0234(15)
O2W 0.157(3) 0.136(3) 0.124(3) 0.017(2) 0.028(2) 0.085(2)

loop_
_atom_type_symbol
_atom_type_description
_atom_type_scat_dispersion_real
_atom_type_scat_dispersion_imag
_atom_type_scat_source
C C 0.0033 0.0016 'International Tables Vol C Tables 4.2.6.8 and 6.1.1.4'
H H 0.0000 0.0000 'International Tables Vol C Tables 4.2.6.8 and 6.1.1.4'
N N 0.0061 0.0033 'International Tables Vol C Tables 4.2.6.8 and 6.1.1.4'
O O 0.0106 0.0060 'International Tables Vol C Tables 4.2.6.8 and 6.1.1.4'
S S 0.1246 0.1234 'International Tables Vol C Tables 4.2.6.8 and 6.1.1.4'
Cu Cu 0.3201 1.2651 'International Tables Vol C Tables 4.2.6.8 and 6.1.1.4'

loop_
_geom_angle_atom_site_label_1
_geom_angle_atom_site_label_2
_geom_angle_atom_site_label_3
_geom_angle
O6 Cu1 N3 93.15(8)
O6 Cu1 N1 92.11(8)
N3 Cu1 N1 171.03(8)
O6 Cu1 N4 173.78(8)
N3 Cu1 N4 80.67(8)
N1 Cu1 N4 94.11(8)
O6 Cu1 O7 89.13(8)
N3 Cu1 O7 89.69(8)
N1 Cu1 O7 97.65(8)
N4 Cu1 O7 90.11(8)
O6 Cu1 N2 97.33(8)
N3 Cu1 N2 95.41(8)
N1 Cu1 N2 76.70(8)
N4 Cu1 N2 84.06(8)
O7 Cu1 N2 171.52(7)
O8 S1 O10 112.71(13)
O8 S1 O9 112.14(12)
O10 S1 O9 113.07(14)
O8 S1 C10 105.52(12)
O10 S1 C10 106.52(12)
O9 S1 C10 106.18(12)
O12 S2 O13 111.66(19)
O12 S2 O11 114.75(17)
O13 S2 O11 110.99(14)
O12 S2 C22 106.29(14)
O13 S2 C22 105.66(14)
O11 S2 C22 106.84(12)
N1 C1 C2 121.9(3)
N1 C1 H1 119.0
C2 C1 H1 119.0
C3 C2 C1 119.6(3)
C3 C2 H2 120.2
C1 C2 H2 120.2
C2 C3 C4 119.4(3)
C2 C3 H3 120.3
C4 C3 H3 120.3
C5 C4 C3 118.7(3)
C5 C4 H4 120.7
C3 C4 H4 120.7
N1 C5 C4 121.8(3)
N1 C5 C6 116.8(2)
C4 C5 C6 121.5(3)
N2 C6 C5 120.1(2)
N2 C6 H6 120.0
C5 C6 H6 120.0
C8 C7 C12 119.9(3)
C8 C7 N2 122.0(2)
C12 C7 N2 118.0(2)
C7 C8 C9 119.8(3)
C7 C8 H8 120.1
C9 C8 H8 120.1
C10 C9 C8 120.5(3)
C10 C9 H9 119.8
C8 C9 H9 119.8
C9 C10 C11 119.8(3)
C9 C10 S1 119.2(2)
C11 C10 S1 120.7(2)
C12 C11 C10 119.9(3)
C12 C11 H11 120.1
C10 C11 H11 120.1
C11 C12 C7 119.7(2)
C11 C12 H12 120.1
C7 C12 H12 120.1
N3 C13 C14 122.5(3)
N3 C13 H13 118.8
C14 C13 H13 118.8
C15 C14 C13 119.1(3)
C15 C14 H14 120.4
C13 C14 H14 120.4
C14 C15 C16 119.1(3)
C14 C15 H15 120.5
C16 C15 H15 120.5
C17 C16 C15 119.1(3)
C17 C16 H16 120.4
C15 C16 H16 120.4
N3 C17 C16 121.8(3)
N3 C17 C18 114.6(2)
C16 C17 C18 123.5(3)
N4 C18 C17 119.4(3)
N4 C18 H18 120.3
C17 C18 H18 120.3
C24 C19 C20 119.6(2)
C24 C19 N4 121.6(2)
C20 C19 N4 118.7(2)
C21 C20 C19 119.4(3)
C21 C20 H20 120.3
C19 C20 H20 120.3
C22 C21 C20 121.2(3)
C22 C21 H21 119.4
C20 C21 H21 119.4
C23 C22 C21 119.2(2)
C23 C22 S2 122.39(19)
C21 C22 S2 118.4(2)
C22 C23 C24 119.9(2)
C22 C23 H23 120.0
C24 C23 H23 120.0
C19 C24 C23 120.7(3)
C19 C24 H24 119.7
C23 C24 H24 119.7
C1 N1 C5 118.6(2)
C1 N1 Cu1 123.88(18)
C5 N1 Cu1 117.36(18)
C6 N2 C7 119.2(2)
C6 N2 Cu1 107.37(18)
C7 N2 Cu1 131.51(17)
C13 N3 C17 118.3(2)
C13 N3 Cu1 128.05(17)
C17 N3 Cu1 113.40(17)
C18 N4 C19 121.1(2)
C18 N4 Cu1 111.42(18)
C19 N4 Cu1 127.14(17)
Cu1 O6 H6A 109.5
Cu1 O6 H6B 117.2
H6A O6 H6B 113.4
Cu1 O7 H7A 136.7
Cu1 O7 H7 109.4
H7A O7 H7 113.8
H1WB O1W H1WA 108.3
H2WA O2W H2WB 108.6

loop_
_geom_bond_atom_site_label_1
_geom_bond_atom_site_label_2
_geom_bond_distance
Cu1 O6 1.9778(18)
Cu1 N3 1.999(2)
Cu1 N1 2.012(2)
Cu1 N4 2.074(2)
Cu1 O7 2.3306(19)
Cu1 N2 2.340(2)
S1 O8 1.444(2)
S1 O10 1.449(2)
S1 O9 1.463(2)
S1 C10 1.771(3)
S2 O12 1.428(3)
S2 O13 1.445(2)
S2 O11 1.445(2)
S2 C22 1.771(3)
C1 N1 1.337(3)
C1 C2 1.375(4)
C1 H1 0.9300
C2 C3 1.352(5)
C2 H2 0.9300
C3 C4 1.383(5)
C3 H3 0.9300
C4 C5 1.379(4)
C4 H4 0.9300
C5 N1 1.342(3)
C5 C6 1.470(4)
C6 N2 1.266(3)
C6 H6 0.9300
C7 C8 1.377(4)
C7 C12 1.388(4)
C7 N2 1.430(3)
C8 C9 1.386(4)
C8 H8 0.9300
C9 C10 1.368(4)
C9 H9 0.9300
C10 C11 1.388(4)
C11 C12 1.383(4)
C11 H11 0.9300
C12 H12 0.9300
C13 N3 1.327(3)
C13 C14 1.375(4)
C13 H13 0.9300
C14 C15 1.353(4)
C14 H14 0.9300
C15 C16 1.387(5)
C15 H15 0.9300
C16 C17 1.359(4)
C16 H16 0.9300
C17 N3 1.350(3)
C17 C18 1.449(4)
C18 N4 1.269(4)
C18 H18 0.9300
C19 C24 1.361(4)
C19 C20 1.380(4)
C19 N4 1.430(3)
C20 C21 1.375(4)
C20 H20 0.9300
C21 C22 1.373(4)
C21 H21 0.9300
C22 C23 1.362(4)
C23 C24 1.389(4)
C23 H23 0.9300
C24 H24 0.9300
O6 H6A 0.8200
O6 H6B 0.8498
O7 H7A 0.8497
O7 H7 0.8200
O1W H1WB 0.8503
O1W H1WA 0.8501
O2W H2WA 0.8501
O2W H2WB 0.8500

loop_
_geom_hbond_atom_site_label_D
_geom_hbond_atom_site_label_H
_geom_hbond_atom_site_label_A
_geom_hbond_distance_DH
_geom_hbond_distance_HA
_geom_hbond_distance_DA
_geom_hbond_angle_DHA
_geom_hbond_site_symmetry_A
O6 H6A O9 0.82 1.95 2.756(3) 167.9 1_655
O6 H6B O2W 0.85 1.81 2.645(3) 166.3 1_655
O7 H7A O12 0.85 2.09 2.933(4) 175.0 2_776
O7 H7 O11 0.82 2.05 2.860(3) 169.4 1_545
O1W H1WB O2W 0.85 1.93 2.727(5) 156.1 .
O1W H1WA O10 0.85 1.89 2.736(3) 172.6 .
O2W H2WB O12 0.85 2.40 3.130(5) 144.3 1_445
